data_7052900
loop_
_publ_author_name
'Liu, Shisi'
'Ananthoji, Ramakanth'
'Han, Sungyub'
'Knudsen, Bernard'
'Li, Xiao'
'Wojtas, Lukasz'
'Massing, Justin'
'Gauthier, Carmen Valdez'
'Harmon, Julie P.'

_publ_section_title
;
 Poly(methyl methacrylate) composites of
 copper-4,4&#x2032;-trimethylenedipyridine
;
_journal_issue 7
_journal_name_full 'New Journal of Chemistry'
_journal_page_first 1449
_journal_paper_doi 10.1039/c2nj20745a
_journal_volume 36
_journal_year 2012
_chemical_formula_moiety '(CuC26H28N5O3 1+), (NO3 1-), C6H4Cl2, 1.75(CH3OH)'
_chemical_formula_sum 'C33.75 H39 Cl2 Cu N6 O7.75'
_chemical_formula_weight 787.15
_chemical_name_common
;
Catena-(bis(mu2-4,4-trimethylenedipyridine)) copper(ii)
dinitrate 1,2-dichlorobenzene methanol solvate
;
_chemical_name_systematic
;
Catena-(bis(mu2-4,4-trimethylenedipyridine)) copper(ii)
dinitrate 1,2-dichlorobenzene methanol solvate
;
_space_group_IT_number 2
_symmetry_cell_setting triclinic
_symmetry_space_group_name_Hall '-P 1'
_symmetry_space_group_name_H-M 'P -1'
_atom_sites_solution_hydrogens geom
_atom_sites_solution_primary direct
_atom_sites_solution_secondary difmap
_audit_creation_method SHELXL-97
_cell_angle_alpha 102.839(13)
_cell_angle_beta 92.253(14)
_cell_angle_gamma 102.395(11)
_cell_formula_units_Z 2
_cell_length_a 10.369(7)
_cell_length_b 12.645(9)
_cell_length_c 14.307(9)
_cell_measurement_reflns_used 668
_cell_measurement_temperature 100(2)
_cell_measurement_theta_max 18.2
_cell_measurement_theta_min 2.35
_cell_volume 1779(2)
_computing_cell_refinement 'SAINT (Bruker, 2002)'
_computing_data_collection 'SMART (Bruker, 2002)'
_computing_data_reduction 'SAINT (Bruker, 2002)'
_computing_publication_material 'SHELXL-97 (Sheldrick, 1997)'
_computing_structure_refinement 'SHELXL-97 (Sheldrick, 1997)'
_computing_structure_solution 'SHELXS-97 (Sheldrick, 1990)'
_diffrn_ambient_temperature 100(2)
_diffrn_measured_fraction_theta_full 0.960
_diffrn_measured_fraction_theta_max 0.960
_diffrn_measurement_device_type 'BRUKER SMART APEX CCD'
_diffrn_measurement_method 'omega scans'
_diffrn_radiation_monochromator graphite
_diffrn_radiation_source 'fine-focus sealed tube'
_diffrn_radiation_type MoK\a
_diffrn_radiation_wavelength 0.71073
_diffrn_reflns_av_R_equivalents 0.0594
_diffrn_reflns_av_sigmaI/netI 0.1619
_diffrn_reflns_limit_h_max 9
_diffrn_reflns_limit_h_min -12
_diffrn_reflns_limit_k_max 15
_diffrn_reflns_limit_k_min -15
_diffrn_reflns_limit_l_max 13
_diffrn_reflns_limit_l_min -17
_diffrn_reflns_number 9227
_diffrn_reflns_theta_full 25.62
_diffrn_reflns_theta_max 25.62
_diffrn_reflns_theta_min 1.96
_exptl_absorpt_coefficient_mu 0.823
_exptl_absorpt_correction_T_max 0.8527
_exptl_absorpt_correction_T_min 0.8527
_exptl_absorpt_correction_type multi-scan
_exptl_absorpt_process_details 'SADABS; (Sheldrick, 2003)'
_exptl_crystal_colour purple
_exptl_crystal_density_diffrn 1.470
_exptl_crystal_density_method 'not measured'
_exptl_crystal_description polyhedra
_exptl_crystal_F_000 817
_exptl_crystal_size_max 0.20
_exptl_crystal_size_mid 0.20
_exptl_crystal_size_min 0.20
_refine_diff_density_max 0.724
_refine_diff_density_min -0.691
_refine_diff_density_rms 0.110
_refine_ls_extinction_method none
_refine_ls_goodness_of_fit_ref 1.013
_refine_ls_hydrogen_treatment constr
_refine_ls_matrix_type full
_refine_ls_number_parameters 474
_refine_ls_number_reflns 6463
_refine_ls_number_restraints 39
_refine_ls_restrained_S_all 1.022
_refine_ls_R_factor_all 0.1486
_refine_ls_R_factor_gt 0.0771
_refine_ls_shift/su_max 0.000
_refine_ls_shift/su_mean 0.000
_refine_ls_structure_factor_coef Fsqd
_refine_ls_weighting_details 'calc w=1/[\s^2^(Fo^2^)+(0.0800P)^2^+0.0000P] where P=(Fo^2^+2Fc^2^)/3'
_refine_ls_weighting_scheme calc
_refine_ls_wR_factor_gt 0.1639
_refine_ls_wR_factor_ref 0.1930
_reflns_number_gt 3545
_reflns_number_total 6463
_reflns_threshold_expression >2sigma(I)
_cod_data_source_file c2nj20745a.txt
_cod_data_source_block ctmof
_cod_original_sg_symbol_H-M P-1
_cod_database_code 7052900

loop_
_symmetry_equiv_pos_as_xyz
'x, y, z'
'-x, -y, -z'

loop_
_atom_site_label
_atom_site_type_symbol
_atom_site_fract_x
_atom_site_fract_y
_atom_site_fract_z
_atom_site_U_iso_or_equiv
_atom_site_adp_type
_atom_site_occupancy
_atom_site_symmetry_multiplicity
_atom_site_calc_flag
_atom_site_refinement_flags
_atom_site_disorder_assembly
_atom_site_disorder_group
Cu1 Cu 0.78531(8) 0.25472(6) 0.26826(5) 0.0226(2) Uani 1 1 d . . .
N1 N 0.3340(5) -0.3068(4) 0.6327(3) 0.0213(12) Uani 1 1 d . . .
C1 C 0.4651(6) -0.2649(5) 0.6472(4) 0.0260(15) Uani 1 1 d . . .
H1 H 0.5007 -0.2161 0.7075 0.031 Uiso 1 1 calc R . .
C2 C 0.5499(6) -0.2892(5) 0.5793(4) 0.0219(14) Uani 1 1 d . . .
H2 H 0.6426 -0.2585 0.5929 0.026 Uiso 1 1 calc R . .
C3 C 0.4997(6) -0.3594(5) 0.4896(4) 0.0202(14) Uani 1 1 d . . .
C4 C 0.3650(6) -0.4038(5) 0.4752(4) 0.0210(14) Uani 1 1 d . . .
H4 H 0.3268 -0.4535 0.4158 0.025 Uiso 1 1 calc R . .
C5 C 0.2858(6) -0.3757(5) 0.5479(4) 0.0255(15) Uani 1 1 d . . .
H5 H 0.1931 -0.4069 0.5369 0.031 Uiso 1 1 calc R . .
C6 C 0.5902(6) -0.3805(5) 0.4124(4) 0.0273(15) Uani 1 1 d . . .
H6A H 0.5385 -0.4336 0.3549 0.033 Uiso 1 1 calc R . .
H6B H 0.6584 -0.4154 0.4350 0.033 Uiso 1 1 calc R . .
C7 C 0.6585(6) -0.2743(5) 0.3841(4) 0.0239(14) Uani 1 1 d . . .
H7A H 0.7090 -0.2204 0.4416 0.029 Uiso 1 1 calc R . .
H7B H 0.7221 -0.2920 0.3365 0.029 Uiso 1 1 calc R . .
C8 C 0.5593(7) -0.2216(6) 0.3414(4) 0.0306(16) Uani 1 1 d . . .
H8A H 0.5167 -0.2725 0.2798 0.037 Uiso 1 1 calc R . .
H8B H 0.4892 -0.2135 0.3857 0.037 Uiso 1 1 calc R . .
C9 C 0.6193(6) -0.1093(5) 0.3232(4) 0.0239(14) Uani 1 1 d . . .
C10 C 0.6150(6) -0.0926(5) 0.2309(4) 0.0251(15) Uani 1 1 d . . .
H10 H 0.5765 -0.1522 0.1775 0.030 Uiso 1 1 calc R . .
C11 C 0.6674(6) 0.0121(5) 0.2181(4) 0.0262(15) Uani 1 1 d . . .
H11 H 0.6631 0.0228 0.1545 0.031 Uiso 1 1 calc R . .
N2 N 0.7244(5) 0.1005(4) 0.2898(3) 0.0223(12) Uani 1 1 d . . .
C12 C 0.7303(6) 0.0811(6) 0.3787(4) 0.0279(15) Uani 1 1 d . . .
H12 H 0.7709 0.1413 0.4310 0.033 Uiso 1 1 calc R . .
C13 C 0.6807(6) -0.0208(5) 0.3975(4) 0.0283(15) Uani 1 1 d . . .
H13 H 0.6885 -0.0303 0.4614 0.034 Uiso 1 1 calc R . .
N21 N 0.8036(5) 0.3950(4) 0.2211(3) 0.0211(12) Uani 1 1 d . . .
C21 C 0.9193(6) 0.4446(5) 0.1903(4) 0.0251(15) Uani 1 1 d . . .
H21 H 0.9969 0.4187 0.2006 0.030 Uiso 1 1 calc R . .
C22 C 0.9274(7) 0.5293(5) 0.1455(4) 0.0300(16) Uani 1 1 d . . .
H22 H 1.0100 0.5610 0.1252 0.036 Uiso 1 1 calc R . .
C23 C 0.8165(7) 0.5708(5) 0.1286(4) 0.0288(16) Uani 1 1 d . . .
C24 C 0.7012(6) 0.5217(5) 0.1627(4) 0.0262(15) Uani 1 1 d . . .
H24 H 0.6229 0.5477 0.1552 0.031 Uiso 1 1 calc R . .
C25 C 0.6991(6) 0.4378(5) 0.2064(4) 0.0236(14) Uani 1 1 d . . .
H25 H 0.6177 0.4065 0.2284 0.028 Uiso 1 1 calc R . .
C26 C 0.8241(7) 0.6636(5) 0.0781(4) 0.0317(16) Uani 1 1 d . . .
H26A H 0.7335 0.6651 0.0546 0.038 Uiso 1 1 calc R . .
H26B H 0.8755 0.6499 0.0216 0.038 Uiso 1 1 calc R . .
C27 C 0.8888(7) 0.7750(5) 0.1442(4) 0.0282(16) Uani 1 1 d . . .
H27A H 0.8348 0.7898 0.1991 0.034 Uiso 1 1 calc R . .
H27B H 0.9774 0.7718 0.1702 0.034 Uiso 1 1 calc R . .
C28 C 0.9039(8) 0.8696(6) 0.0941(4) 0.0388(18) Uani 1 1 d . . .
H28A H 0.9482 0.9399 0.1405 0.047 Uiso 1 1 calc R . .
H28B H 0.8148 0.8769 0.0730 0.047 Uiso 1 1 calc R . .
C29 C 0.9837(8) 0.8531(5) 0.0074(4) 0.0338(18) Uani 1 1 d . . .
C30 C 1.1101(7) 0.8345(6) 0.0149(4) 0.0368(18) Uani 1 1 d . . .
H30 H 1.1520 0.8385 0.0763 0.044 Uiso 1 1 calc R . .
C31 C 1.1739(7) 0.8107(6) -0.0647(4) 0.0322(17) Uani 1 1 d . . .
H31 H 1.2600 0.7973 -0.0576 0.039 Uiso 1 1 calc R . .
N22 N 1.1220(5) 0.8050(4) -0.1532(3) 0.0259(12) Uani 1 1 d . . .
C32 C 1.0037(7) 0.8288(5) -0.1613(4) 0.0296(16) Uani 1 1 d . . .
H32 H 0.9681 0.8311 -0.2228 0.036 Uiso 1 1 calc R . .
C33 C 0.9313(7) 0.8502(5) -0.0837(4) 0.0316(16) Uani 1 1 d . . .
H33 H 0.8452 0.8631 -0.0927 0.038 Uiso 1 1 calc R . .
C41 C 0.3028(9) 0.3999(9) 0.2059(6) 0.075(3) Uani 1 1 d . . .
H41A H 0.3975 0.4265 0.2274 0.090 Uiso 1 1 calc R . .
H41B H 0.2906 0.3409 0.1467 0.090 Uiso 1 1 calc R . .
H41C H 0.2558 0.3703 0.2561 0.090 Uiso 1 1 calc R . .
O41 O 0.2526(10) 0.4872(9) 0.1885(7) 0.154(4) Uani 1 1 d . . .
H41 H 0.3137 0.5305 0.1653 0.185 Uiso 1 1 d . . .
Cl1 Cl 0.2984(2) 1.00568(19) 0.24017(15) 0.0622(6) Uani 1 1 d . . .
Cl2 Cl 0.0782(2) 1.05664(18) 0.37608(12) 0.0573(6) Uani 1 1 d . . .
C51 C 0.2120(7) 0.9050(7) 0.2931(5) 0.047(2) Uani 1 1 d . . .
C52 C 0.2396(8) 0.8006(7) 0.2717(6) 0.051(2) Uani 1 1 d . . .
H52 H 0.3039 0.7848 0.2285 0.061 Uiso 1 1 calc R . .
C53 C 0.1738(9) 0.7211(8) 0.3133(6) 0.057(2) Uani 1 1 d . . .
H53 H 0.1956 0.6503 0.3005 0.068 Uiso 1 1 calc R . .
C54 C 0.0747(9) 0.7397(8) 0.3744(5) 0.060(2) Uani 1 1 d . . .
H54 H 0.0290 0.6827 0.4026 0.072 Uiso 1 1 calc R . .
C55 C 0.0451(8) 0.8452(8) 0.3928(5) 0.054(2) Uani 1 1 d . . .
H55 H -0.0234 0.8598 0.4325 0.064 Uiso 1 1 calc R . .
C56 C 0.1141(8) 0.9265(7) 0.3541(5) 0.044(2) Uani 1 1 d . . .
N61 N 1.0522(6) 0.3568(6) 0.4034(4) 0.0353(14) Uani 1 1 d . . .
O62 O 1.1490(5) 0.3474(5) 0.4483(5) 0.0732(19) Uani 1 1 d . . .
O63 O 0.9559(4) 0.2737(4) 0.3731(3) 0.0339(11) Uani 1 1 d . . .
O64 O 1.0436(5) 0.4491(5) 0.3906(3) 0.0561(15) Uani 1 1 d . . .
N71 N 0.5583(13) 0.3563(11) -0.0351(9) 0.096(4) Uani 0.75 1 d PDU A .
O71 O 0.5684(7) 0.4305(8) -0.0677(6) 0.073(3) Uani 0.75 1 d PDU . .
O72 O 0.6365(12) 0.3011(10) -0.0641(7) 0.116(4) Uani 0.75 1 d PDU . .
O73 O 0.4736(11) 0.3228(11) 0.0230(8) 0.134(4) Uani 0.75 1 d PDU . .
N81 N 0.4777(17) 0.1869(14) 0.0501(10) 0.021(4) Uiso 0.25 1 d PD A 1
O81 O 0.5525(17) 0.2158(16) -0.0088(11) 0.039(5) Uiso 0.25 1 d PD A 1
O82 O 0.3659(18) 0.1573(18) 0.0174(13) 0.050(5) Uiso 0.25 1 d PD A 1
C91 C 0.455(2) 0.0794(16) 0.0407(9) 0.162(10) Uani 0.75 1 d PU B 2
H91A H 0.5153 0.0734 -0.0103 0.242 Uiso 0.75 1 calc PR B 2
H91B H 0.3728 0.0941 0.0160 0.242 Uiso 0.75 1 calc PR B 2
H91C H 0.4348 0.0095 0.0618 0.242 Uiso 0.75 1 calc PR B 2
O91 O 0.5183(5) 0.1713(4) 0.1226(3) 0.0484(14) Uani 1 1 d DU B 2
H91 H 0.5220 0.2324 0.1076 0.073 Uiso 0.75 1 calc PRD B 2

loop_
_atom_site_aniso_label
_atom_site_aniso_U_11
_atom_site_aniso_U_22
_atom_site_aniso_U_33
_atom_site_aniso_U_23
_atom_site_aniso_U_13
_atom_site_aniso_U_12
Cu1 0.0307(5) 0.0174(5) 0.0223(4) 0.0067(3) 0.0119(3) 0.0075(4)
N1 0.027(3) 0.018(3) 0.021(2) 0.007(2) 0.008(2) 0.007(2)
C1 0.037(4) 0.028(4) 0.011(3) 0.001(3) 0.005(3) 0.009(3)
C2 0.019(3) 0.019(4) 0.028(3) 0.009(3) 0.008(3) 0.001(3)
C3 0.035(4) 0.011(3) 0.021(3) 0.010(2) 0.008(3) 0.011(3)
C4 0.029(4) 0.018(4) 0.016(3) 0.004(2) 0.008(3) 0.005(3)
C5 0.025(4) 0.018(4) 0.034(3) 0.008(3) 0.008(3) 0.004(3)
C6 0.035(4) 0.024(4) 0.026(3) 0.006(3) 0.013(3) 0.011(3)
C7 0.024(4) 0.023(4) 0.029(3) 0.010(3) 0.013(3) 0.008(3)
C8 0.040(4) 0.025(4) 0.032(3) 0.015(3) 0.007(3) 0.009(3)
C9 0.028(4) 0.018(4) 0.028(3) 0.007(3) 0.007(3) 0.007(3)
C10 0.034(4) 0.019(4) 0.024(3) 0.007(3) 0.006(3) 0.006(3)
C11 0.032(4) 0.027(4) 0.021(3) 0.009(3) 0.004(3) 0.006(3)
N2 0.025(3) 0.016(3) 0.025(3) 0.002(2) 0.005(2) 0.005(2)
C12 0.040(4) 0.027(4) 0.018(3) 0.005(3) 0.003(3) 0.009(3)
C13 0.034(4) 0.028(4) 0.024(3) 0.011(3) 0.009(3) 0.004(3)
N21 0.024(3) 0.017(3) 0.021(2) 0.001(2) 0.009(2) 0.005(2)
C21 0.022(4) 0.028(4) 0.031(3) 0.014(3) 0.013(3) 0.008(3)
C22 0.036(4) 0.026(4) 0.027(3) 0.004(3) 0.013(3) 0.006(3)
C23 0.038(4) 0.027(4) 0.020(3) 0.005(3) 0.002(3) 0.005(3)
C24 0.028(4) 0.022(4) 0.029(3) 0.006(3) 0.000(3) 0.007(3)
C25 0.021(4) 0.022(4) 0.027(3) 0.006(3) 0.007(3) 0.003(3)
C26 0.033(4) 0.031(4) 0.033(3) 0.018(3) 0.002(3) 0.002(3)
C27 0.039(4) 0.018(4) 0.033(3) 0.012(3) 0.018(3) 0.008(3)
C28 0.064(5) 0.020(4) 0.041(4) 0.013(3) 0.029(4) 0.019(4)
C29 0.065(5) 0.014(4) 0.027(3) 0.012(3) 0.021(3) 0.010(4)
C30 0.048(5) 0.033(5) 0.027(3) 0.006(3) 0.003(3) 0.005(4)
C31 0.033(4) 0.034(4) 0.026(3) 0.003(3) 0.012(3) 0.000(3)
N22 0.033(3) 0.021(3) 0.025(3) 0.008(2) 0.008(2) 0.007(3)
C32 0.051(5) 0.016(4) 0.027(3) 0.009(3) 0.010(3) 0.014(3)
C33 0.046(5) 0.020(4) 0.040(4) 0.015(3) 0.023(3) 0.020(3)
C41 0.063(6) 0.088(8) 0.066(6) -0.005(5) 0.002(5) 0.027(6)
O41 0.146(8) 0.170(10) 0.176(8) 0.039(8) 0.097(7) 0.089(8)
Cl1 0.0516(14) 0.0550(15) 0.0659(13) -0.0038(11) 0.0086(10) -0.0001(11)
Cl2 0.0730(15) 0.0612(15) 0.0426(10) -0.0007(10) 0.0055(10) 0.0393(12)
C51 0.037(5) 0.046(5) 0.052(4) 0.002(4) -0.005(4) 0.009(4)
C52 0.043(5) 0.043(6) 0.060(5) 0.003(4) -0.011(4) 0.011(4)
C53 0.058(6) 0.057(6) 0.053(5) 0.007(4) -0.020(4) 0.023(5)
C54 0.083(7) 0.053(6) 0.037(4) 0.012(4) -0.023(4) 0.004(5)
C55 0.055(5) 0.077(7) 0.029(4) 0.011(4) 0.003(4) 0.015(5)
C56 0.046(5) 0.046(5) 0.034(4) -0.005(4) -0.001(3) 0.016(4)
N61 0.027(4) 0.041(4) 0.032(3) -0.001(3) 0.003(3) 0.007(3)
O62 0.031(3) 0.044(4) 0.133(5) 0.010(4) -0.036(3) 0.005(3)
O63 0.028(3) 0.036(3) 0.033(2) 0.001(2) 0.000(2) 0.005(2)
O64 0.064(4) 0.037(4) 0.062(3) 0.023(3) -0.018(3) -0.009(3)
N71 0.103(10) 0.107(11) 0.086(9) 0.029(7) 0.010(6) 0.032(8)
O71 0.052(5) 0.107(8) 0.081(5) 0.070(5) 0.000(4) 0.015(5)
O72 0.144(10) 0.112(9) 0.097(7) 0.004(6) 0.015(6) 0.062(7)
O73 0.102(8) 0.177(12) 0.129(9) 0.076(8) 0.017(6) 0.004(8)
C91 0.21(2) 0.163(19) 0.048(8) 0.009(8) -0.003(10) -0.068(16)
O91 0.068(4) 0.045(4) 0.035(3) 0.010(2) 0.018(2) 0.019(3)

loop_
_atom_type_symbol
_atom_type_description
_atom_type_scat_dispersion_real
_atom_type_scat_dispersion_imag
_atom_type_scat_source
C C 0.0033 0.0016 'International Tables Vol C Tables 4.2.6.8 and 6.1.1.4'
H H 0.0000 0.0000 'International Tables Vol C Tables 4.2.6.8 and 6.1.1.4'
N N 0.0061 0.0033 'International Tables Vol C Tables 4.2.6.8 and 6.1.1.4'
O O 0.0106 0.0060 'International Tables Vol C Tables 4.2.6.8 and 6.1.1.4'
Cu Cu 0.3201 1.2651 'International Tables Vol C Tables 4.2.6.8 and 6.1.1.4'
Cl Cl 0.1484 0.1585 'International Tables Vol C Tables 4.2.6.8 and 6.1.1.4'

loop_
_geom_angle_atom_site_label_1
_geom_angle_atom_site_label_2
_geom_angle_atom_site_label_3
_geom_angle
_geom_angle_site_symmetry_1
_geom_angle_site_symmetry_3
N21 Cu1 N1 91.15(19) . 2_656
N21 Cu1 N2 164.72(19) . .
N1 Cu1 N2 88.24(19) 2_656 .
N21 Cu1 N22 87.32(19) . 2_765
N1 Cu1 N22 170.5(2) 2_656 2_765
N2 Cu1 N22 90.77(19) . 2_765
N21 Cu1 O63 109.13(19) . .
N1 Cu1 O63 95.30(18) 2_656 .
N2 Cu1 O63 86.12(19) . .
N22 Cu1 O63 94.05(19) 2_765 .
C5 N1 C1 117.7(5) . .
C5 N1 Cu1 121.9(4) . 2_656
C1 N1 Cu1 120.2(4) . 2_656
N1 C1 C2 123.0(5) . .
N1 C1 H1 118.5 . .
C2 C1 H1 118.5 . .
C1 C2 C3 119.5(6) . .
C1 C2 H2 120.2 . .
C3 C2 H2 120.2 . .
C4 C3 C2 117.4(5) . .
C4 C3 C6 122.4(5) . .
C2 C3 C6 120.1(6) . .
C3 C4 C5 119.5(5) . .
C3 C4 H4 120.3 . .
C5 C4 H4 120.3 . .
N1 C5 C4 122.8(6) . .
N1 C5 H5 118.6 . .
C4 C5 H5 118.6 . .
C3 C6 C7 112.6(5) . .
C3 C6 H6A 109.1 . .
C7 C6 H6A 109.1 . .
C3 C6 H6B 109.1 . .
C7 C6 H6B 109.1 . .
H6A C6 H6B 107.8 . .
C8 C7 C6 111.6(5) . .
C8 C7 H7A 109.3 . .
C6 C7 H7A 109.3 . .
C8 C7 H7B 109.3 . .
C6 C7 H7B 109.3 . .
H7A C7 H7B 108.0 . .
C9 C8 C7 113.9(5) . .
C9 C8 H8A 108.8 . .
C7 C8 H8A 108.8 . .
C9 C8 H8B 108.8 . .
C7 C8 H8B 108.8 . .
H8A C8 H8B 107.7 . .
C13 C9 C10 118.2(6) . .
C13 C9 C8 121.2(5) . .
C10 C9 C8 120.6(5) . .
C11 C10 C9 118.6(6) . .
C11 C10 H10 120.7 . .
C9 C10 H10 120.7 . .
N2 C11 C10 124.3(5) . .
N2 C11 H11 117.8 . .
C10 C11 H11 117.8 . .
C11 N2 C12 115.8(5) . .
C11 N2 Cu1 122.4(4) . .
C12 N2 Cu1 121.6(4) . .
N2 C12 C13 123.6(6) . .
N2 C12 H12 118.2 . .
C13 C12 H12 118.2 . .
C12 C13 C9 119.5(5) . .
C12 C13 H13 120.2 . .
C9 C13 H13 120.2 . .
C25 N21 C21 115.4(5) . .
C25 N21 Cu1 122.0(4) . .
C21 N21 Cu1 122.1(4) . .
C22 C21 N21 122.5(6) . .
C22 C21 H21 118.8 . .
N21 C21 H21 118.8 . .
C21 C22 C23 121.2(6) . .
C21 C22 H22 119.4 . .
C23 C22 H22 119.4 . .
C24 C23 C22 115.5(6) . .
C24 C23 C26 122.8(6) . .
C22 C23 C26 121.6(6) . .
C25 C24 C23 120.6(6) . .
C25 C24 H24 119.7 . .
C23 C24 H24 119.7 . .
N21 C25 C24 124.8(6) . .
N21 C25 H25 117.6 . .
C24 C25 H25 117.6 . .
C23 C26 C27 111.4(5) . .
C23 C26 H26A 109.4 . .
C27 C26 H26A 109.4 . .
C23 C26 H26B 109.4 . .
C27 C26 H26B 109.4 . .
H26A C26 H26B 108.0 . .
C28 C27 C26 112.7(5) . .
C28 C27 H27A 109.1 . .
C26 C27 H27A 109.1 . .
C28 C27 H27B 109.1 . .
C26 C27 H27B 109.1 . .
H27A C27 H27B 107.8 . .
C27 C28 C29 112.8(5) . .
C27 C28 H28A 109.0 . .
C29 C28 H28A 109.0 . .
C27 C28 H28B 109.0 . .
C29 C28 H28B 109.0 . .
H28A C28 H28B 107.8 . .
C33 C29 C30 116.7(5) . .
C33 C29 C28 121.7(7) . .
C30 C29 C28 121.6(6) . .
C31 C30 C29 120.1(6) . .
C31 C30 H30 119.9 . .
C29 C30 H30 119.9 . .
N22 C31 C30 123.3(7) . .
N22 C31 H31 118.3 . .
C30 C31 H31 118.3 . .
C32 N22 C31 117.4(5) . .
C32 N22 Cu1 122.9(4) . 2_765
C31 N22 Cu1 119.3(4) . 2_765
N22 C32 C33 122.3(6) . .
N22 C32 H32 118.8 . .
C33 C32 H32 118.8 . .
C32 C33 C29 120.0(6) . .
C32 C33 H33 120.0 . .
C29 C33 H33 120.0 . .
O41 C41 H41A 109.5 . .
O41 C41 H41B 109.5 . .
H41A C41 H41B 109.5 . .
O41 C41 H41C 109.5 . .
H41A C41 H41C 109.5 . .
H41B C41 H41C 109.5 . .
C41 O41 H41 108.4 . .
C52 C51 C56 120.1(8) . .
C52 C51 Cl1 118.4(6) . .
C56 C51 Cl1 121.5(6) . .
C53 C52 C51 119.2(8) . .
C53 C52 H52 120.4 . .
C51 C52 H52 120.4 . .
C52 C53 C54 122.1(8) . .
C52 C53 H53 118.9 . .
C54 C53 H53 118.9 . .
C53 C54 C55 117.8(8) . .
C53 C54 H54 121.1 . .
C55 C54 H54 121.1 . .
C56 C55 C54 120.2(8) . .
C56 C55 H55 119.9 . .
C54 C55 H55 119.9 . .
C55 C56 C51 120.5(8) . .
C55 C56 Cl2 120.6(6) . .
C51 C56 Cl2 118.9(6) . .
O62 N61 O64 120.4(6) . .
O62 N61 O63 120.3(7) . .
O64 N61 O63 119.2(6) . .
N61 O63 Cu1 128.8(4) . .
O71 N71 O72 111.3(14) . .
O71 N71 O73 129.3(14) . .
O72 N71 O73 119.4(14) . .
N71 O72 O81 82.9(12) . .
N71 O73 O81 76.0(10) . .
N71 O73 N81 116.0(12) . .
O82 N81 O81 112.1(17) . .
O82 N81 O73 86.3(14) . .
O81 N81 O73 63.9(11) . .
N81 O81 O72 156.3(17) . .
N81 O81 O73 76.0(12) . .
O72 O81 O73 81.4(10) . .
O91 C91 H91A 109.5 . .
O91 C91 H91B 109.5 . .
H91A C91 H91B 109.5 . .
O91 C91 H91C 109.5 . .
H91A C91 H91C 109.5 . .
H91B C91 H91C 109.5 . .
C91 O91 H91 109.5 . .

loop_
_geom_bond_atom_site_label_1
_geom_bond_atom_site_label_2
_geom_bond_distance
_geom_bond_site_symmetry_2
Cu1 N21 2.008(5) .
Cu1 N1 2.011(5) 2_656
Cu1 N2 2.012(5) .
Cu1 N22 2.021(5) 2_765
Cu1 O63 2.210(4) .
N1 C5 1.333(7) .
N1 C1 1.338(8) .
N1 Cu1 2.011(5) 2_656
C1 C2 1.365(7) .
C1 H1 0.9500 .
C2 C3 1.396(8) .
C2 H2 0.9500 .
C3 C4 1.378(8) .
C3 C6 1.493(7) .
C4 C5 1.382(7) .
C4 H4 0.9500 .
C5 H5 0.9500 .
C6 C7 1.525(8) .
C6 H6A 0.9900 .
C6 H6B 0.9900 .
C7 C8 1.516(8) .
C7 H7A 0.9900 .
C7 H7B 0.9900 .
C8 C9 1.507(9) .
C8 H8A 0.9900 .
C8 H8B 0.9900 .
C9 C13 1.379(8) .
C9 C10 1.384(7) .
C10 C11 1.374(8) .
C10 H10 0.9500 .
C11 N2 1.345(7) .
C11 H11 0.9500 .
N2 C12 1.349(7) .
C12 C13 1.370(9) .
C12 H12 0.9500 .
C13 H13 0.9500 .
N21 C25 1.340(7) .
N21 C21 1.367(7) .
C21 C22 1.355(8) .
C21 H21 0.9500 .
C22 C23 1.396(9) .
C22 H22 0.9500 .
C23 C24 1.384(8) .
C23 C26 1.500(8) .
C24 C25 1.342(8) .
C24 H24 0.9500 .
C25 H25 0.9500 .
C26 C27 1.510(9) .
C26 H26A 0.9900 .
C26 H26B 0.9900 .
C27 C28 1.509(8) .
C27 H27A 0.9900 .
C27 H27B 0.9900 .
C28 C29 1.519(8) .
C28 H28A 0.9900 .
C28 H28B 0.9900 .
C29 C33 1.382(9) .
C29 C30 1.384(10) .
C30 C31 1.348(8) .
C30 H30 0.9500 .
C31 N22 1.337(7) .
C31 H31 0.9500 .
N22 C32 1.330(8) .
N22 Cu1 2.021(5) 2_765
C32 C33 1.374(8) .
C32 H32 0.9500 .
C33 H33 0.9500 .
C41 O41 1.381(12) .
C41 H41A 0.9800 .
C41 H41B 0.9800 .
C41 H41C 0.9800 .
O41 H41 0.8724 .
Cl1 C51 1.728(8) .
Cl2 C56 1.729(8) .
C51 C52 1.381(10) .
C51 C56 1.397(10) .
C52 C53 1.354(11) .
C52 H52 0.9500 .
C53 C54 1.400(11) .
C53 H53 0.9500 .
C54 C55 1.403(11) .
C54 H54 0.9500 .
C55 C56 1.358(10) .
C55 H55 0.9500 .
N61 O62 1.212(7) .
N61 O64 1.242(7) .
N61 O63 1.266(7) .
N71 O71 1.125(12) .
N71 O72 1.207(12) .
N71 O73 1.302(12) .
O72 O81 1.606(19) .
O73 O81 1.71(2) .
O73 N81 1.853(19) .
N81 O82 1.181(16) .
N81 O81 1.229(15) .
C91 O91 1.470(15) .
C91 H91A 0.9800 .
C91 H91B 0.9800 .
C91 H91C 0.9800 .
O91 H91 0.8400 .

loop_
_geom_torsion_atom_site_label_1
_geom_torsion_atom_site_label_2
_geom_torsion_atom_site_label_3
_geom_torsion_atom_site_label_4
_geom_torsion
_geom_torsion_site_symmetry_1
_geom_torsion_site_symmetry_4
C5 N1 C1 C2 0.4(9) . .
Cu1 N1 C1 C2 -173.9(4) 2_656 .
N1 C1 C2 C3 1.0(9) . .
C1 C2 C3 C4 -1.9(8) . .
C1 C2 C3 C6 175.9(5) . .
C2 C3 C4 C5 1.5(8) . .
C6 C3 C4 C5 -176.2(5) . .
C1 N1 C5 C4 -0.9(8) . .
Cu1 N1 C5 C4 173.4(4) 2_656 .
C3 C4 C5 N1 -0.2(9) . .
C4 C3 C6 C7 117.1(6) . .
C2 C3 C6 C7 -60.6(7) . .
C3 C6 C7 C8 -63.2(7) . .
C6 C7 C8 C9 173.0(5) . .
C7 C8 C9 C13 -61.2(8) . .
C7 C8 C9 C10 118.3(6) . .
C13 C9 C10 C11 -2.4(9) . .
C8 C9 C10 C11 178.1(6) . .
C9 C10 C11 N2 0.6(9) . .
C10 C11 N2 C12 1.0(9) . .
C10 C11 N2 Cu1 -174.6(5) . .
N21 Cu1 N2 C11 34.7(9) . .
N1 Cu1 N2 C11 122.6(5) 2_656 .
N22 Cu1 N2 C11 -47.9(5) 2_765 .
O63 Cu1 N2 C11 -142.0(5) . .
N21 Cu1 N2 C12 -140.7(6) . .
N1 Cu1 N2 C12 -52.7(5) 2_656 .
N22 Cu1 N2 C12 136.7(5) 2_765 .
O63 Cu1 N2 C12 42.7(5) . .
C11 N2 C12 C13 -0.8(9) . .
Cu1 N2 C12 C13 174.8(5) . .
N2 C12 C13 C9 -1.0(10) . .
C10 C9 C13 C12 2.6(9) . .
C8 C9 C13 C12 -177.9(6) . .
N1 Cu1 N21 C25 -44.4(4) 2_656 .
N2 Cu1 N21 C25 43.2(9) . .
N22 Cu1 N21 C25 126.2(4) 2_765 .
O63 Cu1 N21 C25 -140.4(4) . .
N1 Cu1 N21 C21 144.3(4) 2_656 .
N2 Cu1 N21 C21 -128.2(7) . .
N22 Cu1 N21 C21 -45.1(4) 2_765 .
O63 Cu1 N21 C21 48.3(4) . .
C25 N21 C21 C22 -1.7(8) . .
Cu1 N21 C21 C22 170.1(4) . .
N21 C21 C22 C23 0.1(9) . .
C21 C22 C23 C24 1.7(9) . .
C21 C22 C23 C26 -179.3(5) . .
C22 C23 C24 C25 -1.9(8) . .
C26 C23 C24 C25 179.1(6) . .
C21 N21 C25 C24 1.5(8) . .
Cu1 N21 C25 C24 -170.3(4) . .
C23 C24 C25 N21 0.3(9) . .
C24 C23 C26 C27 102.0(7) . .
C22 C23 C26 C27 -76.9(7) . .
C23 C26 C27 C28 177.2(5) . .
C26 C27 C28 C29 -57.7(8) . .
C27 C28 C29 C33 121.5(7) . .
C27 C28 C29 C30 -55.2(9) . .
C33 C29 C30 C31 -2.5(10) . .
C28 C29 C30 C31 174.4(6) . .
C29 C30 C31 N22 0.9(10) . .
C30 C31 N22 C32 2.9(10) . .
C30 C31 N22 Cu1 -170.5(5) . 2_765
C31 N22 C32 C33 -4.9(9) . .
Cu1 N22 C32 C33 168.2(5) 2_765 .
N22 C32 C33 C29 3.3(10) . .
C30 C29 C33 C32 0.6(9) . .
C28 C29 C33 C32 -176.3(6) . .
C56 C51 C52 C53 -2.2(11) . .
Cl1 C51 C52 C53 179.4(6) . .
C51 C52 C53 C54 2.5(11) . .
C52 C53 C54 C55 -0.5(11) . .
C53 C54 C55 C56 -1.8(11) . .
C54 C55 C56 C51 2.2(11) . .
C54 C55 C56 Cl2 179.9(6) . .
C52 C51 C56 C55 -0.1(11) . .
Cl1 C51 C56 C55 178.3(6) . .
C52 C51 C56 Cl2 -177.9(6) . .
Cl1 C51 C56 Cl2 0.5(9) . .
O62 N61 O63 Cu1 -167.3(5) . .
O64 N61 O63 Cu1 16.1(8) . .
N21 Cu1 O63 N61 1.0(5) . .
N1 Cu1 O63 N61 -92.1(5) 2_656 .
N2 Cu1 O63 N61 -180.0(5) . .
N22 Cu1 O63 N61 89.5(5) 2_765 .
O71 N71 O72 O81 -171.3(13) . .
O73 N71 O72 O81 5.9(15) . .
O71 N71 O73 O81 171.0(17) . .
O72 N71 O73 O81 -5.6(14) . .
O71 N71 O73 N81 173.5(14) . .
O72 N71 O73 N81 -3.1(18) . .
N71 O73 N81 O82 -120.6(15) . .
O81 O73 N81 O82 -116.8(17) . .
N71 O73 N81 O81 -3.8(14) . .
O82 N81 O81 O72 92(4) . .
O73 N81 O81 O72 18(4) . .
O82 N81 O81 O73 74.0(17) . .
N71 O72 O81 N81 -22(4) . .
N71 O72 O81 O73 -3.9(10) . .
N71 O73 O81 N81 176.5(13) . .
N71 O73 O81 O72 3.7(9) . .
N81 O73 O81 O72 -172.8(15) . .
